data_7709830
loop_
_publ_author_name
'Lee, Jhen-Yi'
'Hsieh, Meng-Jun'
'Ho, Tsai-En'
'Wu, Bo-Hsin'
'Lee, Hon Man'

_publ_section_title
;
 Nickel(II) complexes containing tridentate ONCi Ligands (i = abnormal
 N-heterocyclic carbene donors) and their catalytic application in
 Suzuki-Miyaura coupling reaction
;
_journal_name_full 'Dalton Transactions'
_journal_paper_doi 10.1039/D1DT04114B
_journal_year 2022
_chemical_formula_sum 'C40 H31 F2 N5 Ni O2'
_chemical_formula_weight 710.41
_space_group_crystal_system monoclinic
_space_group_IT_number 14
_space_group_name_Hall '-P 2yn'
_space_group_name_H-M_alt 'P 1 21/n 1'
_atom_sites_solution_hydrogens geom
_audit_creation_method SHELXL-2014
_audit_update_record
;
2022-01-21 deposited with the CCDC.	2022-03-22 downloaded from the CCDC.
;
_cell_angle_alpha 90
_cell_angle_beta 96.36(3)
_cell_angle_gamma 90
_cell_formula_units_Z 4
_cell_length_a 9.003(4)
_cell_length_b 15.252(6)
_cell_length_c 30.153(12)
_cell_measurement_reflns_used 721
_cell_measurement_temperature 150(2)
_cell_measurement_theta_max 16.2
_cell_measurement_theta_min 2.6
_cell_volume 4115(3)
_computing_cell_refinement 'SAINT (Bruker, 2012)'
_computing_data_collection 'APEX2 (Bruker AXS, 2012)'
_computing_data_reduction 'SAINT (Bruker, 2012)'
_computing_molecular_graphics 'DIAMOND (Brandenburg, 1999)'
_computing_publication_material 'SHELXL (Sheldrick, 2015)'
_computing_structure_refinement 'SHELXL (Sheldrick, 2015)'
_computing_structure_solution 'SHELXL (Sheldrick, 2015)'
_diffrn_ambient_temperature 150(2)
_diffrn_measured_fraction_theta_full 1.000
_diffrn_measured_fraction_theta_max 1.000
_diffrn_measurement_device_type 'Bruker APEXII CCD area-detector'
_diffrn_measurement_method '\f and \w'
_diffrn_radiation_type MoK\a
_diffrn_radiation_wavelength 0.71073
_diffrn_reflns_av_R_equivalents 0.2945
_diffrn_reflns_av_unetI/netI 0.2964
_diffrn_reflns_Laue_measured_fraction_full 1.000
_diffrn_reflns_Laue_measured_fraction_max 1.000
_diffrn_reflns_limit_h_max 11
_diffrn_reflns_limit_h_min -11
_diffrn_reflns_limit_k_max 19
_diffrn_reflns_limit_k_min -18
_diffrn_reflns_limit_l_max 37
_diffrn_reflns_limit_l_min -34
_diffrn_reflns_number 37884
_diffrn_reflns_point_group_measured_fraction_full 1.000
_diffrn_reflns_point_group_measured_fraction_max 1.000
_diffrn_reflns_theta_full 25.242
_diffrn_reflns_theta_max 26.500
_diffrn_reflns_theta_min 1.359
_diffrn_source 'sealed X-ray tube'
_exptl_absorpt_coefficient_mu 0.517
_exptl_absorpt_correction_T_max 0.7458
_exptl_absorpt_correction_T_min 0.5485
_exptl_absorpt_correction_type multi-scan
_exptl_absorpt_process_details 'SADABS (Sheldrick, 2003)'
_exptl_crystal_colour yellow
_exptl_crystal_density_diffrn 1.147
_exptl_crystal_description needle
_exptl_crystal_F_000 1472
_exptl_crystal_size_max 0.150
_exptl_crystal_size_mid 0.050
_exptl_crystal_size_min 0.050
_refine_diff_density_max 1.448
_refine_diff_density_min -0.782
_refine_diff_density_rms 0.322
_refine_ls_extinction_coef 0.047(4)
_refine_ls_extinction_expression Fc^*^=kFc[1+0.001xFc^2^\l^3^/sin(2\q)]^-1/4^
_refine_ls_extinction_method SHELXL
_refine_ls_goodness_of_fit_ref 1.017
_refine_ls_hydrogen_treatment constr
_refine_ls_matrix_type full
_refine_ls_number_parameters 452
_refine_ls_number_reflns 8526
_refine_ls_number_restraints 0
_refine_ls_restrained_S_all 1.017
_refine_ls_R_factor_all 0.3032
_refine_ls_R_factor_gt 0.1242
_refine_ls_shift/su_max 0.000
_refine_ls_shift/su_mean 0.000
_refine_ls_structure_factor_coef Fsqd
_refine_ls_weighting_details 'w=1/[\s^2^(Fo^2^)+(0.2000P)^2^] where P=(Fo^2^+2Fc^2^)/3'
_refine_ls_weighting_scheme calc
_refine_ls_wR_factor_gt 0.3093
_refine_ls_wR_factor_ref 0.4371
_reflns_Friedel_coverage 0.000
_reflns_number_gt 2691
_reflns_number_total 8526
_reflns_threshold_expression 'I > 2\s(I)'
_cod_data_source_file d1dt04114b2.cif
_cod_data_source_block yss_1760_0m_sq
_cod_original_sg_symbol_H-M 'P 21/n'
_cod_database_code 7709830
_shelx_space_group_comment
;
The symmetry employed for this shelxl refinement is uniquely defined
by the following loop, which should always be used as a source of
symmetry information in preference to the above space-group names.
They are only intended as comments.
;
_shelx_estimated_absorpt_t_min 0.927
_shelx_estimated_absorpt_t_max 0.975
_shelxl_version_number 2014-3

loop_
_space_group_symop_operation_xyz
'x, y, z'
'-x+1/2, y+1/2, -z+1/2'
'-x, -y, -z'
'x-1/2, -y-1/2, z-1/2'

loop_
_atom_site_label
_atom_site_type_symbol
_atom_site_fract_x
_atom_site_fract_y
_atom_site_fract_z
_atom_site_U_iso_or_equiv
_atom_site_adp_type
_atom_site_occupancy
_atom_site_site_symmetry_order
_atom_site_calc_flag
_atom_site_refinement_flags_posn
_atom_site_refinement_flags_adp
_atom_site_refinement_flags_occupancy
_atom_site_disorder_assembly
_atom_site_disorder_group
C1 C 0.5428(11) 0.7094(7) 0.7841(4) 0.049(3) Uani 1 1 d . . . . .
C2 C 0.6565(12) 0.8378(7) 0.7818(3) 0.053(3) Uani 1 1 d . . . . .
H2 H 0.6718 0.8993 0.7843 0.063 Uiso 1 1 calc R U . . .
C3 C 0.7578(11) 0.7769(7) 0.7681(3) 0.049(3) Uani 1 1 d . . . . .
C4 C 0.4365(12) 0.6400(7) 0.7928(4) 0.055(3) Uani 1 1 d . . . . .
C5 C 0.4723(17) 0.5806(8) 0.8257(4) 0.075(4) Uani 1 1 d . . . . .
H5 H 0.5657 0.5847 0.8436 0.090 Uiso 1 1 calc R U . . .
C6 C 0.371(2) 0.5119(9) 0.8336(5) 0.090(4) Uani 1 1 d . . . . .
H6 H 0.3961 0.4690 0.8560 0.108 Uiso 1 1 calc R U . . .
C7 C 0.2316(17) 0.5098(9) 0.8070(6) 0.091(5) Uani 1 1 d . . . . .
H7 H 0.1609 0.4656 0.8119 0.110 Uiso 1 1 calc R U . . .
C8 C 0.1963(13) 0.5723(9) 0.7733(5) 0.076(4) Uani 1 1 d . . . . .
H8 H 0.1025 0.5704 0.7555 0.091 Uiso 1 1 calc R U . . .
C9 C 0.2973(13) 0.6352(8) 0.7664(5) 0.069(4) Uani 1 1 d . . . . .
H9 H 0.2739 0.6769 0.7433 0.083 Uiso 1 1 calc R U . . .
C10 C 0.7419(12) 0.6165(7) 0.7558(4) 0.059(3) Uani 1 1 d . . . . .
H10A H 0.6592 0.5741 0.7490 0.071 Uiso 1 1 calc R U . . .
H10B H 0.8085 0.5927 0.7813 0.071 Uiso 1 1 calc R U . . .
C11 C 0.8327(12) 0.6217(8) 0.7142(4) 0.057(3) Uani 1 1 d . . . . .
C12 C 1.0119(12) 0.6965(7) 0.6754(4) 0.053(3) Uani 1 1 d . . . . .
C13 C 1.0119(14) 0.6474(7) 0.6369(4) 0.061(3) Uani 1 1 d . . . . .
H13 H 0.9337 0.6065 0.6291 0.073 Uiso 1 1 calc R U . . .
C14 C 1.1240(15) 0.6570(9) 0.6096(4) 0.070(4) Uani 1 1 d . . . . .
H14 H 1.1227 0.6222 0.5834 0.084 Uiso 1 1 calc R U . . .
C15 C 1.2365(15) 0.7156(9) 0.6198(5) 0.073(4) Uani 1 1 d . . . . .
H15 H 1.3133 0.7214 0.6007 0.088 Uiso 1 1 calc R U . . .
C16 C 1.2397(14) 0.7668(8) 0.6576(4) 0.069(4) Uani 1 1 d . . . . .
H16 H 1.3192 0.8070 0.6649 0.083 Uiso 1 1 calc R U . . .
C17 C 1.1236(14) 0.7590(8) 0.6856(4) 0.065(3) Uani 1 1 d . . . . .
C18 C 0.4039(11) 0.8367(7) 0.8098(4) 0.054(3) Uani 1 1 d . . . . .
H18A H 0.3109 0.8032 0.8014 0.064 Uiso 1 1 calc R U . . .
H18B H 0.3906 0.8959 0.7965 0.064 Uiso 1 1 calc R U . . .
C19 C 0.4283(12) 0.8454(8) 0.8605(4) 0.062(3) Uani 1 1 d . . . . .
C20 C 0.3787(12) 0.7832(8) 0.8893(5) 0.065(3) Uani 1 1 d . . . . .
H20 H 0.3248 0.7335 0.8773 0.078 Uiso 1 1 calc R U . . .
C21 C 0.4061(15) 0.7921(9) 0.9343(4) 0.068(3) Uani 1 1 d . . . . .
H21 H 0.3734 0.7484 0.9535 0.082 Uiso 1 1 calc R U . . .
C22 C 0.4793(15) 0.8628(11) 0.9513(5) 0.078(4) Uani 1 1 d . . . . .
C23 C 0.5322(12) 0.9297(9) 0.9251(4) 0.070(4) Uani 1 1 d . . . . .
H23 H 0.5833 0.9797 0.9379 0.084 Uiso 1 1 calc R U . . .
C24 C 0.5044(12) 0.9178(8) 0.8786(4) 0.060(3) Uani 1 1 d . . . . .
H24 H 0.5389 0.9606 0.8593 0.072 Uiso 1 1 calc R U . . .
C25 C 1.0062(11) 0.8655(7) 0.8365(5) 0.057(3) Uani 1 1 d . . . . .
C26 C 1.0628(11) 0.9519(7) 0.7834(4) 0.052(3) Uani 1 1 d . . . . .
H26 H 1.0749 0.9738 0.7546 0.063 Uiso 1 1 calc R U . . .
C27 C 1.1018(12) 0.9943(7) 0.8223(4) 0.061(3) Uani 1 1 d . . . . .
H27 H 1.1453 1.0510 0.8256 0.073 Uiso 1 1 calc R U . . .
C28 C 0.9529(11) 0.7899(7) 0.8603(4) 0.051(3) Uani 1 1 d . . . . .
C29 C 1.0041(13) 0.7071(8) 0.8515(4) 0.063(3) Uani 1 1 d . . . . .
H29 H 1.0760 0.7003 0.8309 0.076 Uiso 1 1 calc R U . . .
C30 C 0.9526(15) 0.6342(8) 0.8719(4) 0.073(4) Uani 1 1 d . . . . .
H30 H 0.9875 0.5775 0.8652 0.088 Uiso 1 1 calc R U . . .
C31 C 0.8495(17) 0.6443(9) 0.9024(4) 0.078(4) Uani 1 1 d . . . . .
H31 H 0.8137 0.5940 0.9165 0.093 Uiso 1 1 calc R U . . .
C32 C 0.7977(15) 0.7269(9) 0.9127(5) 0.074(4) Uani 1 1 d . . . . .
H32 H 0.7273 0.7339 0.9337 0.089 Uiso 1 1 calc R U . . .
C33 C 0.8513(13) 0.7974(8) 0.8917(4) 0.064(3) Uani 1 1 d . . . . .
H33 H 0.8178 0.8543 0.8988 0.077 Uiso 1 1 calc R U . . .
C34 C 1.1156(12) 0.9483(8) 0.9046(4) 0.058(3) Uani 1 1 d . . . . .
H34A H 1.2257 0.9547 0.9088 0.069 Uiso 1 1 calc R U . . .
H34B H 1.0904 0.8936 0.9197 0.069 Uiso 1 1 calc R U . . .
C35 C 1.0471(12) 1.0249(7) 0.9271(4) 0.050(3) Uani 1 1 d . . . . .
C36 C 0.9091(13) 1.0595(8) 0.9135(4) 0.064(3) Uani 1 1 d . . . . .
H36 H 0.8564 1.0393 0.8865 0.077 Uiso 1 1 calc R U . . .
C37 C 0.8447(15) 1.1220(9) 0.9375(5) 0.076(4) Uani 1 1 d . . . . .
H37 H 0.7467 1.1432 0.9287 0.092 Uiso 1 1 calc R U . . .
C38 C 0.9296(16) 1.1527(9) 0.9752(5) 0.075(4) Uani 1 1 d . . . . .
C39 C 1.0675(15) 1.1222(10) 0.9900(5) 0.082(4) Uani 1 1 d . . . . .
H39 H 1.1221 1.1441 1.0165 0.098 Uiso 1 1 calc R U . . .
C40 C 1.1250(14) 1.0574(8) 0.9647(4) 0.066(3) Uani 1 1 d . . . . .
H40 H 1.2220 1.0350 0.9738 0.079 Uiso 1 1 calc R U . . .
F1 F 0.5037(9) 0.8794(6) 0.9961(3) 0.097(3) Uani 1 1 d . . . . .
F2 F 0.8666(10) 1.2167(6) 0.9997(3) 0.115(3) Uani 1 1 d . . . . .
N1 N 0.5285(9) 0.7926(6) 0.7913(3) 0.054(2) Uani 1 1 d . . . . .
N2 N 0.6790(9) 0.6984(6) 0.7697(3) 0.052(2) Uani 1 1 d . . . . .
N3 N 0.9099(9) 0.6945(6) 0.7093(3) 0.055(2) Uani 1 1 d . . . . .
N4 N 1.0035(9) 0.8732(5) 0.7924(3) 0.049(2) Uani 1 1 d . . . . .
N5 N 1.0669(9) 0.9397(6) 0.8568(3) 0.054(2) Uani 1 1 d . . . . .
Ni1 Ni 0.94375(15) 0.78698(9) 0.74893(5) 0.0527(6) Uani 1 1 d . . . . .
O1 O 0.8386(9) 0.5511(5) 0.6936(3) 0.066(2) Uani 1 1 d . . . . .
O2 O 1.1210(8) 0.8073(5) 0.7236(3) 0.062(2) Uani 1 1 d . . . . .

loop_
_atom_site_aniso_label
_atom_site_aniso_U_11
_atom_site_aniso_U_22
_atom_site_aniso_U_33
_atom_site_aniso_U_23
_atom_site_aniso_U_13
_atom_site_aniso_U_12
C1 0.050(6) 0.047(7) 0.050(7) -0.003(6) 0.008(5) 0.008(5)
C2 0.051(7) 0.055(7) 0.051(7) -0.008(6) 0.007(5) -0.002(5)
C3 0.047(6) 0.052(7) 0.045(7) -0.005(5) -0.005(5) 0.005(5)
C4 0.048(7) 0.049(7) 0.070(8) -0.004(6) 0.014(6) 0.005(5)
C5 0.101(10) 0.063(8) 0.063(9) 0.017(7) 0.015(7) -0.005(8)
C6 0.121(14) 0.076(10) 0.077(11) -0.003(8) 0.028(9) -0.019(9)
C7 0.079(10) 0.062(9) 0.145(15) -0.030(10) 0.065(10) -0.016(8)
C8 0.043(7) 0.064(9) 0.122(12) -0.008(9) 0.015(7) 0.000(6)
C9 0.050(7) 0.056(8) 0.102(11) 0.010(7) 0.009(7) 0.010(6)
C10 0.052(7) 0.050(7) 0.079(9) -0.007(6) 0.023(6) -0.001(5)
C11 0.055(7) 0.044(7) 0.071(9) -0.003(6) 0.002(6) 0.006(6)
C12 0.058(7) 0.047(7) 0.056(8) 0.010(6) 0.018(6) 0.002(5)
C13 0.075(8) 0.053(7) 0.057(8) 0.002(6) 0.020(6) 0.004(6)
C14 0.083(9) 0.082(9) 0.051(8) -0.017(7) 0.031(7) 0.003(7)
C15 0.074(9) 0.079(10) 0.069(9) -0.012(8) 0.019(7) 0.006(7)
C16 0.074(8) 0.061(8) 0.077(10) 0.002(7) 0.033(7) -0.007(6)
C17 0.065(8) 0.071(8) 0.063(9) 0.005(7) 0.022(6) 0.006(6)
C18 0.045(6) 0.048(7) 0.068(8) -0.001(6) 0.006(5) 0.004(5)
C19 0.038(6) 0.071(8) 0.078(9) -0.014(8) 0.012(6) 0.007(6)
C20 0.050(7) 0.060(8) 0.091(10) 0.011(8) 0.031(7) 0.003(6)
C21 0.081(9) 0.073(9) 0.052(9) -0.003(8) 0.016(7) 0.000(7)
C22 0.070(9) 0.116(13) 0.050(9) 0.009(9) 0.022(7) 0.017(8)
C23 0.051(7) 0.092(10) 0.068(9) -0.020(8) 0.016(6) -0.001(6)
C24 0.049(7) 0.070(8) 0.064(9) -0.008(7) 0.015(6) 0.003(6)
C25 0.042(6) 0.052(7) 0.077(10) -0.015(7) 0.011(6) 0.009(5)
C26 0.043(6) 0.046(7) 0.067(8) -0.006(6) 0.004(5) 0.001(5)
C27 0.056(7) 0.048(7) 0.080(9) 0.001(7) 0.020(6) 0.008(6)
C28 0.052(6) 0.057(7) 0.044(7) 0.001(6) 0.012(5) 0.002(6)
C29 0.054(7) 0.068(8) 0.067(8) -0.005(7) 0.003(6) 0.013(6)
C30 0.087(9) 0.053(8) 0.082(10) 0.012(7) 0.022(8) -0.002(7)
C31 0.110(11) 0.061(9) 0.063(9) 0.015(7) 0.016(8) -0.017(8)
C32 0.077(9) 0.070(9) 0.082(10) -0.001(8) 0.037(7) 0.004(7)
C33 0.061(7) 0.069(8) 0.066(8) 0.003(7) 0.018(6) 0.003(6)
C34 0.052(7) 0.063(8) 0.056(8) -0.002(6) -0.001(5) 0.011(6)
C35 0.050(7) 0.045(6) 0.055(8) 0.004(6) 0.007(5) -0.001(5)
C36 0.064(8) 0.059(8) 0.068(9) -0.019(7) 0.003(6) 0.000(6)
C37 0.068(8) 0.090(10) 0.072(9) -0.011(8) 0.014(7) 0.007(7)
C38 0.087(10) 0.081(10) 0.063(9) -0.020(8) 0.030(8) -0.001(8)
C39 0.056(8) 0.110(12) 0.079(10) -0.008(9) 0.010(7) -0.002(8)
C40 0.072(8) 0.066(8) 0.063(9) 0.007(7) 0.022(7) -0.002(7)
F1 0.090(6) 0.135(7) 0.065(5) 0.002(5) 0.004(4) 0.001(5)
F2 0.105(6) 0.134(7) 0.112(7) -0.059(6) 0.034(5) 0.015(5)
N1 0.048(5) 0.059(6) 0.058(6) -0.004(5) 0.018(4) 0.004(5)
N2 0.047(5) 0.049(6) 0.061(6) -0.004(5) 0.012(4) -0.005(4)
N3 0.048(5) 0.052(6) 0.067(7) -0.001(5) 0.012(5) 0.001(4)
N4 0.051(5) 0.047(6) 0.049(6) -0.002(5) 0.007(4) -0.005(4)
N5 0.048(5) 0.060(6) 0.056(6) -0.002(5) 0.012(4) 0.001(4)
Ni1 0.0488(9) 0.0536(10) 0.0574(11) -0.0046(8) 0.0138(6) -0.0004(7)
O1 0.075(5) 0.047(5) 0.082(6) -0.004(5) 0.027(4) 0.008(4)
O2 0.058(5) 0.062(5) 0.070(6) -0.013(4) 0.027(4) -0.009(4)

loop_
_atom_type_symbol
_atom_type_description
_atom_type_scat_dispersion_real
_atom_type_scat_dispersion_imag
_atom_type_scat_source
C C 0.0033 0.0016 'International Tables Vol C Tables 4.2.6.8 and 6.1.1.4'
O O 0.0106 0.0060 'International Tables Vol C Tables 4.2.6.8 and 6.1.1.4'
Ni Ni 0.3393 1.1124 'International Tables Vol C Tables 4.2.6.8 and 6.1.1.4'
N N 0.0061 0.0033 'International Tables Vol C Tables 4.2.6.8 and 6.1.1.4'
H H 0.0000 0.0000 'International Tables Vol C Tables 4.2.6.8 and 6.1.1.4'
F F 0.0171 0.0103 'International Tables Vol C Tables 4.2.6.8 and 6.1.1.4'

loop_
_geom_angle_atom_site_label_1
_geom_angle_atom_site_label_2
_geom_angle_atom_site_label_3
_geom_angle
_geom_angle_site_symmetry_1
_geom_angle_site_symmetry_3
_geom_angle_publ_flag
N1 C1 N2 106.5(9) . . ?
N1 C1 C4 126.6(9) . . ?
N2 C1 C4 126.7(10) . . ?
C3 C2 N1 108.2(9) . . ?
C3 C2 H2 125.9 . . ?
N1 C2 H2 125.9 . . ?
N2 C3 C2 102.1(9) . . ?
N2 C3 Ni1 124.6(7) . . ?
C2 C3 Ni1 133.3(9) . . ?
C5 C4 C9 120.1(11) . . ?
C5 C4 C1 120.3(11) . . ?
C9 C4 C1 119.5(11) . . ?
C4 C5 C6 120.5(14) . . ?
C4 C5 H5 119.7 . . ?
C6 C5 H5 119.7 . . ?
C7 C6 C5 117.8(14) . . ?
C7 C6 H6 121.1 . . ?
C5 C6 H6 121.1 . . ?
C8 C7 C6 120.8(13) . . ?
C8 C7 H7 119.6 . . ?
C6 C7 H7 119.6 . . ?
C9 C8 C7 119.3(13) . . ?
C9 C8 H8 120.3 . . ?
C7 C8 H8 120.3 . . ?
C8 C9 C4 121.4(12) . . ?
C8 C9 H9 119.3 . . ?
C4 C9 H9 119.3 . . ?
N2 C10 C11 116.1(9) . . ?
N2 C10 H10A 108.3 . . ?
C11 C10 H10A 108.3 . . ?
N2 C10 H10B 108.3 . . ?
C11 C10 H10B 108.3 . . ?
H10A C10 H10B 107.4 . . ?
O1 C11 N3 128.0(11) . . ?
O1 C11 C10 114.1(10) . . ?
N3 C11 C10 117.1(10) . . ?
C13 C12 C17 119.3(11) . . ?
C13 C12 N3 129.9(10) . . ?
C17 C12 N3 110.8(10) . . ?
C14 C13 C12 120.8(12) . . ?
C14 C13 H13 119.6 . . ?
C12 C13 H13 119.6 . . ?
C15 C14 C13 120.7(12) . . ?
C15 C14 H14 119.6 . . ?
C13 C14 H14 119.6 . . ?
C14 C15 C16 120.3(12) . . ?
C14 C15 H15 119.8 . . ?
C16 C15 H15 119.8 . . ?
C15 C16 C17 119.7(12) . . ?
C15 C16 H16 120.2 . . ?
C17 C16 H16 120.2 . . ?
O2 C17 C12 118.3(10) . . ?
O2 C17 C16 122.5(12) . . ?
C12 C17 C16 119.1(12) . . ?
N1 C18 C19 112.9(9) . . ?
N1 C18 H18A 109.0 . . ?
C19 C18 H18A 109.0 . . ?
N1 C18 H18B 109.0 . . ?
C19 C18 H18B 109.0 . . ?
H18A C18 H18B 107.8 . . ?
C24 C19 C20 118.5(12) . . ?
C24 C19 C18 118.4(12) . . ?
C20 C19 C18 123.1(11) . . ?
C21 C20 C19 121.3(13) . . ?
C21 C20 H20 119.3 . . ?
C19 C20 H20 119.3 . . ?
C22 C21 C20 119.4(13) . . ?
C22 C21 H21 120.3 . . ?
C20 C21 H21 120.3 . . ?
C21 C22 F1 123.2(13) . . ?
C21 C22 C23 123.6(13) . . ?
F1 C22 C23 113.2(14) . . ?
C22 C23 C24 115.6(13) . . ?
C22 C23 H23 122.2 . . ?
C24 C23 H23 122.2 . . ?
C19 C24 C23 121.5(12) . . ?
C19 C24 H24 119.2 . . ?
C23 C24 H24 119.2 . . ?
N4 C25 N5 109.6(10) . . ?
N4 C25 C28 125.8(10) . . ?
N5 C25 C28 124.5(11) . . ?
C27 C26 N4 108.8(11) . . ?
C27 C26 H26 125.6 . . ?
N4 C26 H26 125.6 . . ?
C26 C27 N5 107.6(10) . . ?
C26 C27 H27 126.2 . . ?
N5 C27 H27 126.2 . . ?
C29 C28 C33 117.7(11) . . ?
C29 C28 C25 119.4(10) . . ?
C33 C28 C25 122.9(10) . . ?
C30 C29 C28 121.1(12) . . ?
C30 C29 H29 119.5 . . ?
C28 C29 H29 119.5 . . ?
C29 C30 C31 119.5(12) . . ?
C29 C30 H30 120.3 . . ?
C31 C30 H30 120.3 . . ?
C30 C31 C32 121.0(12) . . ?
C30 C31 H31 119.5 . . ?
C32 C31 H31 119.5 . . ?
C33 C32 C31 117.8(12) . . ?
C33 C32 H32 121.1 . . ?
C31 C32 H32 121.1 . . ?
C32 C33 C28 122.9(12) . . ?
C32 C33 H33 118.5 . . ?
C28 C33 H33 118.5 . . ?
N5 C34 C35 114.6(9) . . ?
N5 C34 H34A 108.6 . . ?
C35 C34 H34A 108.6 . . ?
N5 C34 H34B 108.6 . . ?
C35 C34 H34B 108.6 . . ?
H34A C34 H34B 107.6 . . ?
C40 C35 C36 118.3(11) . . ?
C40 C35 C34 117.2(10) . . ?
C36 C35 C34 124.4(10) . . ?
C37 C36 C35 122.5(12) . . ?
C37 C36 H36 118.8 . . ?
C35 C36 H36 118.8 . . ?
C36 C37 C38 116.4(13) . . ?
C36 C37 H37 121.8 . . ?
C38 C37 H37 121.8 . . ?
C39 C38 C37 123.9(13) . . ?
C39 C38 F2 118.9(13) . . ?
C37 C38 F2 117.2(13) . . ?
C38 C39 C40 116.7(13) . . ?
C38 C39 H39 121.6 . . ?
C40 C39 H39 121.6 . . ?
C35 C40 C39 122.1(12) . . ?
C35 C40 H40 119.0 . . ?
C39 C40 H40 119.0 . . ?
C1 N1 C2 110.5(9) . . ?
C1 N1 C18 127.2(9) . . ?
C2 N1 C18 122.2(9) . . ?
C1 N2 C3 112.7(9) . . ?
C1 N2 C10 126.4(9) . . ?
C3 N2 C10 120.8(8) . . ?
C11 N3 C12 118.4(10) . . ?
C11 N3 Ni1 128.1(8) . . ?
C12 N3 Ni1 111.6(7) . . ?
C25 N4 C26 108.1(10) . . ?
C25 N4 Ni1 127.1(8) . . ?
C26 N4 Ni1 124.6(8) . . ?
C25 N5 C27 105.8(10) . . ?
C25 N5 C34 125.0(10) . . ?
C27 N5 C34 127.7(10) . . ?
C3 Ni1 N3 92.8(4) . . ?
C3 Ni1 O2 172.4(4) . . ?
N3 Ni1 O2 87.1(4) . . ?
C3 Ni1 N4 92.3(4) . . ?
N3 Ni1 N4 171.9(4) . . ?
O2 Ni1 N4 88.7(4) . . ?
C17 O2 Ni1 110.4(7) . . ?

loop_
_geom_bond_atom_site_label_1
_geom_bond_atom_site_label_2
_geom_bond_distance
_geom_bond_site_symmetry_2
_geom_bond_publ_flag
C1 N1 1.296(12) . ?
C1 N2 1.356(12) . ?
C1 C4 1.469(15) . ?
C2 C3 1.396(14) . ?
C2 N1 1.399(13) . ?
C2 H2 0.9500 . ?
C3 N2 1.395(13) . ?
C3 Ni1 1.837(10) . ?
C4 C5 1.355(15) . ?
C4 C9 1.411(16) . ?
C5 C6 1.428(18) . ?
C5 H5 0.9500 . ?
C6 C7 1.41(2) . ?
C6 H6 0.9500 . ?
C7 C8 1.403(19) . ?
C7 H7 0.9500 . ?
C8 C9 1.353(16) . ?
C8 H8 0.9500 . ?
C9 H9 0.9500 . ?
C10 N2 1.453(12) . ?
C10 C11 1.573(16) . ?
C10 H10A 0.9900 . ?
C10 H10B 0.9900 . ?
C11 O1 1.248(12) . ?
C11 N3 1.327(13) . ?
C12 C13 1.381(15) . ?
C12 C17 1.395(16) . ?
C12 N3 1.450(13) . ?
C13 C14 1.379(15) . ?
C13 H13 0.9500 . ?
C14 C15 1.361(17) . ?
C14 H14 0.9500 . ?
C15 C16 1.379(16) . ?
C15 H15 0.9500 . ?
C16 C17 1.419(16) . ?
C16 H16 0.9500 . ?
C17 O2 1.366(14) . ?
C18 N1 1.471(12) . ?
C18 C19 1.524(16) . ?
C18 H18A 0.9900 . ?
C18 H18B 0.9900 . ?
C19 C24 1.380(15) . ?
C19 C20 1.394(16) . ?
C20 C21 1.359(17) . ?
C20 H20 0.9500 . ?
C21 C22 1.336(18) . ?
C21 H21 0.9500 . ?
C22 F1 1.366(15) . ?
C22 C23 1.407(18) . ?
C23 C24 1.408(15) . ?
C23 H23 0.9500 . ?
C24 H24 0.9500 . ?
C25 N4 1.334(14) . ?
C25 N5 1.370(13) . ?
C25 C28 1.467(15) . ?
C26 C27 1.350(15) . ?
C26 N4 1.354(12) . ?
C26 H26 0.9500 . ?
C27 N5 1.394(13) . ?
C27 H27 0.9500 . ?
C28 C29 1.381(14) . ?
C28 C33 1.392(15) . ?
C29 C30 1.376(16) . ?
C29 H29 0.9500 . ?
C30 C31 1.385(17) . ?
C30 H30 0.9500 . ?
C31 C32 1.390(17) . ?
C31 H31 0.9500 . ?
C32 C33 1.364(16) . ?
C32 H32 0.9500 . ?
C33 H33 0.9500 . ?
C34 N5 1.466(13) . ?
C34 C35 1.515(14) . ?
C34 H34A 0.9900 . ?
C34 H34B 0.9900 . ?
C35 C40 1.359(15) . ?
C35 C36 1.370(15) . ?
C36 C37 1.363(15) . ?
C36 H36 0.9500 . ?
C37 C38 1.381(17) . ?
C37 H37 0.9500 . ?
C38 C39 1.354(18) . ?
C38 F2 1.382(14) . ?
C39 C40 1.384(17) . ?
C39 H39 0.9500 . ?
C40 H40 0.9500 . ?
N3 Ni1 1.851(9) . ?
N4 Ni1 1.891(9) . ?
Ni1 O2 1.869(7) . ?

loop_
_geom_hbond_atom_site_label_D
_geom_hbond_atom_site_label_H
_geom_hbond_atom_site_label_A
_geom_hbond_distance_DH
_geom_hbond_distance_HA
_geom_hbond_distance_DA
_geom_hbond_angle_DHA
_geom_hbond_site_symmetry_A
C13 H13 O1 0.95 2.37 2.847(14) 111.0 .
C2 H2 O1 0.95 2.41 3.335(14) 163.5 2_656

loop_
_geom_torsion_atom_site_label_1
_geom_torsion_atom_site_label_2
_geom_torsion_atom_site_label_3
_geom_torsion_atom_site_label_4
_geom_torsion
_geom_torsion_site_symmetry_1
_geom_torsion_site_symmetry_2
_geom_torsion_site_symmetry_3
_geom_torsion_site_symmetry_4
_geom_torsion_publ_flag
N1 C2 C3 N2 1.1(11) . . . . ?
N1 C2 C3 Ni1 177.9(8) . . . . ?
N1 C1 C4 C5 -111.3(13) . . . . ?
N2 C1 C4 C5 64.2(16) . . . . ?
N1 C1 C4 C9 69.3(16) . . . . ?
N2 C1 C4 C9 -115.1(13) . . . . ?
C9 C4 C5 C6 0.8(18) . . . . ?
C1 C4 C5 C6 -178.6(11) . . . . ?
C4 C5 C6 C7 -2(2) . . . . ?
C5 C6 C7 C8 1(2) . . . . ?
C6 C7 C8 C9 0(2) . . . . ?
C7 C8 C9 C4 -0.9(19) . . . . ?
C5 C4 C9 C8 0.6(19) . . . . ?
C1 C4 C9 C8 179.9(11) . . . . ?
N2 C10 C11 O1 -155.5(10) . . . . ?
N2 C10 C11 N3 34.0(15) . . . . ?
C17 C12 C13 C14 2.7(17) . . . . ?
N3 C12 C13 C14 -177.3(11) . . . . ?
C12 C13 C14 C15 -0.6(19) . . . . ?
C13 C14 C15 C16 0(2) . . . . ?
C14 C15 C16 C17 -1.0(19) . . . . ?
C13 C12 C17 O2 179.6(10) . . . . ?
N3 C12 C17 O2 -0.4(15) . . . . ?
C13 C12 C17 C16 -3.9(17) . . . . ?
N3 C12 C17 C16 176.1(10) . . . . ?
C15 C16 C17 O2 179.5(11) . . . . ?
C15 C16 C17 C12 3.1(18) . . . . ?
N1 C18 C19 C24 87.5(12) . . . . ?
N1 C18 C19 C20 -91.8(12) . . . . ?
C24 C19 C20 C21 -1.1(16) . . . . ?
C18 C19 C20 C21 178.3(10) . . . . ?
C19 C20 C21 C22 1.4(18) . . . . ?
C20 C21 C22 F1 176.1(11) . . . . ?
C20 C21 C22 C23 -1(2) . . . . ?
C21 C22 C23 C24 -0.6(18) . . . . ?
F1 C22 C23 C24 -177.4(9) . . . . ?
C20 C19 C24 C23 -0.1(16) . . . . ?
C18 C19 C24 C23 -179.4(10) . . . . ?
C22 C23 C24 C19 0.9(16) . . . . ?
N4 C26 C27 N5 0.5(12) . . . . ?
N4 C25 C28 C29 52.4(16) . . . . ?
N5 C25 C28 C29 -127.6(11) . . . . ?
N4 C25 C28 C33 -127.3(12) . . . . ?
N5 C25 C28 C33 52.6(16) . . . . ?
C33 C28 C29 C30 2.1(18) . . . . ?
C25 C28 C29 C30 -177.7(11) . . . . ?
C28 C29 C30 C31 -1(2) . . . . ?
C29 C30 C31 C32 0(2) . . . . ?
C30 C31 C32 C33 0(2) . . . . ?
C31 C32 C33 C28 1(2) . . . . ?
C29 C28 C33 C32 -2.1(19) . . . . ?
C25 C28 C33 C32 177.7(12) . . . . ?
N5 C34 C35 C40 -155.1(10) . . . . ?
N5 C34 C35 C36 29.0(16) . . . . ?
C40 C35 C36 C37 -3.3(18) . . . . ?
C34 C35 C36 C37 172.6(12) . . . . ?
C35 C36 C37 C38 3.6(19) . . . . ?
C36 C37 C38 C39 -3(2) . . . . ?
C36 C37 C38 F2 179.4(11) . . . . ?
C37 C38 C39 C40 1(2) . . . . ?
F2 C38 C39 C40 179.3(11) . . . . ?
C36 C35 C40 C39 1.8(17) . . . . ?
C34 C35 C40 C39 -174.4(11) . . . . ?
C38 C39 C40 C35 -0.8(19) . . . . ?
N2 C1 N1 C2 -0.3(12) . . . . ?
C4 C1 N1 C2 176.0(10) . . . . ?
N2 C1 N1 C18 -176.0(9) . . . . ?
C4 C1 N1 C18 0.3(18) . . . . ?
C3 C2 N1 C1 -0.6(12) . . . . ?
C3 C2 N1 C18 175.4(9) . . . . ?
C19 C18 N1 C1 90.8(13) . . . . ?
C19 C18 N1 C2 -84.4(13) . . . . ?
N1 C1 N2 C3 1.1(12) . . . . ?
C4 C1 N2 C3 -175.2(10) . . . . ?
N1 C1 N2 C10 -177.4(10) . . . . ?
C4 C1 N2 C10 6.3(18) . . . . ?
C2 C3 N2 C1 -1.3(11) . . . . ?
Ni1 C3 N2 C1 -178.5(7) . . . . ?
C2 C3 N2 C10 177.2(9) . . . . ?
Ni1 C3 N2 C10 0.1(14) . . . . ?
C11 C10 N2 C1 140.4(10) . . . . ?
C11 C10 N2 C3 -38.0(14) . . . . ?
O1 C11 N3 C12 2.0(17) . . . . ?
C10 C11 N3 C12 171.0(10) . . . . ?
O1 C11 N3 Ni1 -160.9(9) . . . . ?
C10 C11 N3 Ni1 8.0(15) . . . . ?
C13 C12 N3 C11 23.8(17) . . . . ?
C17 C12 N3 C11 -156.2(10) . . . . ?
C13 C12 N3 Ni1 -170.5(10) . . . . ?
C17 C12 N3 Ni1 9.5(11) . . . . ?
N5 C25 N4 C26 0.3(11) . . . . ?
C28 C25 N4 C26 -179.8(9) . . . . ?
N5 C25 N4 Ni1 175.4(6) . . . . ?
C28 C25 N4 Ni1 -4.6(15) . . . . ?
C27 C26 N4 C25 -0.5(12) . . . . ?
C27 C26 N4 Ni1 -175.8(7) . . . . ?
N4 C25 N5 C27 0.0(11) . . . . ?
C28 C25 N5 C27 -179.9(9) . . . . ?
N4 C25 N5 C34 -167.1(9) . . . . ?
C28 C25 N5 C34 13.0(15) . . . . ?
C26 C27 N5 C25 -0.3(11) . . . . ?
C26 C27 N5 C34 166.3(9) . . . . ?
C35 C34 N5 C25 -125.7(11) . . . . ?
C35 C34 N5 C27 70.0(13) . . . . ?
N2 C3 Ni1 N3 30.8(9) . . . . ?
C2 C3 Ni1 N3 -145.4(11) . . . . ?
N2 C3 Ni1 N4 -142.9(9) . . . . ?
C2 C3 Ni1 N4 40.9(11) . . . . ?
C11 N3 Ni1 C3 -35.3(10) . . . . ?
C12 N3 Ni1 C3 160.8(7) . . . . ?
C11 N3 Ni1 O2 152.3(10) . . . . ?
C12 N3 Ni1 O2 -11.6(7) . . . . ?
C25 N4 Ni1 C3 57.5(9) . . . . ?
C26 N4 Ni1 C3 -128.1(8) . . . . ?
C25 N4 Ni1 O2 -130.0(9) . . . . ?
C26 N4 Ni1 O2 44.4(8) . . . . ?
C12 C17 O2 Ni1 -8.7(13) . . . . ?
C16 C17 O2 Ni1 175.0(10) . . . . ?
N3 Ni1 O2 C17 11.2(8) . . . . ?
N4 Ni1 O2 C17 -175.7(8) . . . . ?
